data_2216144
loop_
_publ_author_name
'Mague, Joel T.'
'Balakrishna, Maravanji S.'
'Venkateswaran, Ramalingam'

_publ_section_title
;
 9-Sila-9,9''-spirobixanthene
;
_journal_coeditor_code SK3175
_journal_issue 11
_journal_name_full 'Acta Crystallographica Section E'
_journal_page_first o4429
_journal_page_last o4430
_journal_paper_doi 10.1107/S1600536807051604
_journal_volume 63
_journal_year 2007
_chemical_formula_iupac 'C24 H16 O2 Si'
_chemical_formula_moiety 'C24 H16 O2 Si'
_chemical_formula_sum 'C24 H16 O2 Si'
_chemical_formula_weight 364.46
_chemical_name_common
;
10,10'-spirobi(dibenzo[b,e][1,4]oxa)silane
;
_chemical_name_systematic
;
9-Sila-9,9''-spirobixanthene
;
_space_group_IT_number 14
_symmetry_cell_setting monoclinic
_symmetry_space_group_name_Hall '-P 2ybc'
_symmetry_space_group_name_H-M 'P 1 21/c 1'
_atom_sites_solution_hydrogens geom
_atom_sites_solution_primary direct
_atom_sites_solution_secondary difmap
_audit_creation_method SHELXL-97
_cell_angle_alpha 90.00
_cell_angle_beta 92.7560(10)
_cell_angle_gamma 90.00
_cell_formula_units_Z 4
_cell_length_a 10.7975(7)
_cell_length_b 11.4290(7)
_cell_length_c 14.0515(9)
_cell_measurement_reflns_used 4009
_cell_measurement_temperature 100(2)
_cell_measurement_theta_max 29.09
_cell_measurement_theta_min 2.60
_cell_volume 1732.01(19)
_computing_cell_refinement 'APEX2 (Bruker, 2007)'
_computing_data_collection 'APEX2 (Bruker, 2007)'
_computing_data_reduction 'SAINT-Plus (Bruker, 2006)'
_computing_molecular_graphics 'APEX2 (Bruker, 2007)'
_computing_publication_material 'APEX2 (Bruker, 2007)'
_computing_structure_refinement 'SHELXL97 (Sheldrick, 1997)'
_computing_structure_solution 'SHELXS97 (Sheldrick, 1997)'
_diffrn_ambient_temperature 100(2)
_diffrn_measured_fraction_theta_full 0.991
_diffrn_measured_fraction_theta_max 0.991
_diffrn_measurement_device_type 'Bruker SMART APEX CCD area-detector'
_diffrn_measurement_method '\f and \w scans'
_diffrn_radiation_monochromator graphite
_diffrn_radiation_source 'fine-focus sealed tube'
_diffrn_radiation_type MoK\a
_diffrn_radiation_wavelength 0.71073
_diffrn_reflns_av_R_equivalents 0.0375
_diffrn_reflns_av_sigmaI/netI 0.0249
_diffrn_reflns_limit_h_max 14
_diffrn_reflns_limit_h_min -14
_diffrn_reflns_limit_k_max 15
_diffrn_reflns_limit_k_min -15
_diffrn_reflns_limit_l_max 19
_diffrn_reflns_limit_l_min -19
_diffrn_reflns_number 31348
_diffrn_reflns_theta_full 28.87
_diffrn_reflns_theta_max 28.87
_diffrn_reflns_theta_min 2.30
_exptl_absorpt_coefficient_mu 0.153
_exptl_absorpt_correction_T_max 0.9824
_exptl_absorpt_correction_T_min 0.8810
_exptl_absorpt_correction_type multi-scan
_exptl_absorpt_process_details '(TWINABS; Sheldrick, 2007)'
_exptl_crystal_colour colourless
_exptl_crystal_density_diffrn 1.398
_exptl_crystal_density_method 'not measured'
_exptl_crystal_description Block
_exptl_crystal_F_000 760
_exptl_crystal_size_max 0.28
_exptl_crystal_size_mid 0.12
_exptl_crystal_size_min 0.12
_refine_diff_density_max 0.424
_refine_diff_density_min -0.260
_refine_ls_extinction_method none
_refine_ls_goodness_of_fit_ref 1.044
_refine_ls_hydrogen_treatment constr
_refine_ls_matrix_type full
_refine_ls_number_parameters 245
_refine_ls_number_reflns 4517
_refine_ls_number_restraints 0
_refine_ls_restrained_S_all 1.044
_refine_ls_R_factor_all 0.0434
_refine_ls_R_factor_gt 0.0367
_refine_ls_shift/su_max 0.001
_refine_ls_shift/su_mean 0.000
_refine_ls_structure_factor_coef Fsqd
_refine_ls_weighting_details 'calc w=1/[\s^2^(Fo^2^)+(0.047P)^2^+0.6911P] where P=(Fo^2^+2Fc^2^)/3'
_refine_ls_weighting_scheme calc
_refine_ls_wR_factor_gt 0.0929
_refine_ls_wR_factor_ref 0.0976
_reflns_number_gt 3962
_reflns_number_total 4517
_reflns_threshold_expression I>2\s(I)
_cod_data_source_file sk3175.cif
_cod_data_source_block IV
_cod_depositor_comments
;
The following automatic conversions were performed:
'_symmetry_cell_setting' value 'Monoclinic' changed to 'monoclinic'
according to '/home/saulius/struct/CIF-dictionaries/cif_core.dic'
dictionary named 'cif_core.dic' version 2.4.1 from 2010-06-29.

Automatic conversion script
Id: cif_fix_enum 1527 2010-12-29 10:47:43Z saulius 

The following automatic conversions were performed:

'_symmetry_cell_setting' value 'Monoclinic' changed to 'monoclinic'
according to /home/saulius/struct/CIF-dictionaries/cif_core.dic
dictionary named 'cif_core.dic' version 2.4.1 from 2010-06-29.

Automatic conversion script
Id: cif_fix_values 1715 2011-07-08 13:25:40Z adriana 
;
_cod_original_cell_volume 1732.0(2)
_cod_original_sg_symbol_H-M 'P 21/c'
_cod_database_code 2216144
_cod_database_fobs_code 2216144

loop_
_symmetry_equiv_pos_as_xyz
'x, y, z'
'-x, y+1/2, -z+1/2'
'-x, -y, -z'
'x, -y-1/2, z-1/2'

loop_
_atom_site_type_symbol
_atom_site_label
_atom_site_fract_x
_atom_site_fract_y
_atom_site_fract_z
_atom_site_U_iso_or_equiv
_atom_site_adp_type
_atom_site_calc_flag
_atom_site_refinement_flags
_atom_site_occupancy
Si Si1 0.79679(3) 0.68709(3) 0.09949(2) 0.01172(9) Uani d . 1
O O1 0.93646(8) 0.44025(8) 0.10359(6) 0.01635(19) Uani d . 1
O O2 0.61910(9) 0.91110(8) 0.09843(7) 0.0195(2) Uani d . 1
C C1 0.94750(11) 0.64573(11) 0.15843(8) 0.0131(2) Uani d . 1
C C2 1.02066(11) 0.72674(11) 0.21191(9) 0.0151(2) Uani d . 1
H H2 0.9918 0.8048 0.2175 0.018 Uiso calc R 1
C C3 1.13318(12) 0.69630(11) 0.25648(9) 0.0170(2) Uani d . 1
H H3 1.1798 0.7524 0.2929 0.020 Uiso calc R 1
C C4 1.17750(11) 0.58234(12) 0.24735(9) 0.0166(2) Uani d . 1
H H4 1.2549 0.5609 0.2774 0.020 Uiso calc R 1
C C5 1.10929(11) 0.50053(11) 0.19476(9) 0.0147(2) Uani d . 1
H H5 1.1400 0.4232 0.1880 0.018 Uiso calc R 1
C C6 0.99463(11) 0.53219(10) 0.15140(8) 0.0128(2) Uani d . 1
C C7 0.82770(11) 0.44887(11) 0.04799(8) 0.0130(2) Uani d . 1
C C8 0.79146(11) 0.34298(11) 0.00550(9) 0.0150(2) Uani d . 1
H H8 0.8387 0.2741 0.0179 0.018 Uiso calc R 1
C C9 0.68621(12) 0.33901(11) -0.05482(9) 0.0163(2) Uani d . 1
H H9 0.6610 0.2670 -0.0835 0.020 Uiso calc R 1
C C10 0.61712(12) 0.43994(12) -0.07369(9) 0.0170(2) Uani d . 1
H H10 0.5463 0.4377 -0.1164 0.020 Uiso calc R 1
C C11 0.65286(11) 0.54342(11) -0.02949(9) 0.0157(2) Uani d . 1
H H11 0.6047 0.6118 -0.0420 0.019 Uiso calc R 1
C C12 0.75802(11) 0.55123(11) 0.03337(8) 0.0134(2) Uani d . 1
C C13 0.80137(11) 0.82187(10) 0.02678(8) 0.0131(2) Uani d . 1
C C14 0.89247(11) 0.84005(11) -0.04049(9) 0.0155(2) Uani d . 1
H H14 0.9499 0.7792 -0.0516 0.019 Uiso calc R 1
C C15 0.90084(12) 0.94368(12) -0.09083(9) 0.0175(2) Uani d . 1
H H15 0.9639 0.9539 -0.1350 0.021 Uiso calc R 1
C C16 0.81571(12) 1.03291(11) -0.07603(9) 0.0183(3) Uani d . 1
H H16 0.8212 1.1045 -0.1099 0.022 Uiso calc R 1
C C17 0.72353(12) 1.01763(11) -0.01233(9) 0.0183(3) Uani d . 1
H H17 0.6647 1.0779 -0.0032 0.022 Uiso calc R 1
C C18 0.71743(11) 0.91282(11) 0.03863(9) 0.0145(2) Uani d . 1
C C19 0.60334(11) 0.82827(11) 0.16857(9) 0.0144(2) Uani d . 1
C C20 0.50531(12) 0.85513(11) 0.22636(9) 0.0174(3) Uani d . 1
H H20 0.4576 0.9240 0.2149 0.021 Uiso calc R 1
C C21 0.47822(12) 0.78099(12) 0.30027(9) 0.0182(3) Uani d . 1
H H21 0.4115 0.7988 0.3395 0.022 Uiso calc R 1
C C22 0.54843(12) 0.68018(12) 0.31746(9) 0.0183(3) Uani d . 1
H H22 0.5306 0.6294 0.3686 0.022 Uiso calc R 1
C C23 0.64470(11) 0.65506(11) 0.25895(9) 0.0160(2) Uani d . 1
H H23 0.6923 0.5863 0.2711 0.019 Uiso calc R 1
C C24 0.67474(11) 0.72721(11) 0.18228(8) 0.0132(2) Uani d . 1

loop_
_atom_site_aniso_label
_atom_site_aniso_U_11
_atom_site_aniso_U_22
_atom_site_aniso_U_33
_atom_site_aniso_U_12
_atom_site_aniso_U_13
_atom_site_aniso_U_23
Si1 0.01153(16) 0.00995(16) 0.01365(17) 0.00109(11) 0.00041(12) -0.00008(11)
O1 0.0161(4) 0.0115(4) 0.0209(4) 0.0018(3) -0.0052(3) -0.0014(3)
O2 0.0205(5) 0.0154(4) 0.0235(5) 0.0070(4) 0.0088(4) 0.0056(4)
C1 0.0127(5) 0.0137(5) 0.0130(5) 0.0008(4) 0.0021(4) 0.0013(4)
C2 0.0160(5) 0.0148(6) 0.0148(5) -0.0004(4) 0.0019(4) -0.0014(4)
C3 0.0161(6) 0.0199(6) 0.0150(6) -0.0034(5) 0.0000(4) -0.0012(5)
C4 0.0125(5) 0.0228(6) 0.0144(5) 0.0003(5) -0.0001(4) 0.0034(5)
C5 0.0145(5) 0.0146(6) 0.0151(5) 0.0018(4) 0.0023(4) 0.0037(4)
C6 0.0140(5) 0.0120(5) 0.0125(5) -0.0014(4) 0.0017(4) 0.0008(4)
C7 0.0132(5) 0.0137(5) 0.0123(5) 0.0001(4) 0.0010(4) 0.0005(4)
C8 0.0165(6) 0.0124(5) 0.0162(6) 0.0009(4) 0.0012(4) 0.0001(4)
C9 0.0179(6) 0.0160(6) 0.0151(6) -0.0037(5) 0.0017(4) -0.0021(4)
C10 0.0151(5) 0.0201(6) 0.0156(6) -0.0011(5) -0.0009(4) -0.0014(5)
C11 0.0147(5) 0.0156(6) 0.0168(6) 0.0018(4) -0.0003(4) 0.0003(4)
C12 0.0134(5) 0.0134(5) 0.0134(5) 0.0001(4) 0.0012(4) -0.0004(4)
C13 0.0132(5) 0.0122(5) 0.0138(5) 0.0000(4) -0.0010(4) -0.0006(4)
C14 0.0147(5) 0.0157(6) 0.0160(6) 0.0008(4) 0.0006(4) -0.0001(5)
C15 0.0186(6) 0.0199(6) 0.0142(5) -0.0025(5) 0.0022(5) 0.0006(5)
C16 0.0248(6) 0.0138(6) 0.0163(6) -0.0021(5) 0.0003(5) 0.0013(5)
C17 0.0233(6) 0.0122(6) 0.0196(6) 0.0040(5) 0.0017(5) 0.0005(5)
C18 0.0159(5) 0.0132(5) 0.0147(5) 0.0000(4) 0.0015(4) -0.0005(4)
C19 0.0147(5) 0.0130(6) 0.0156(6) -0.0010(4) 0.0010(4) -0.0002(4)
C20 0.0167(6) 0.0154(6) 0.0202(6) 0.0030(5) 0.0025(5) -0.0024(5)
C21 0.0156(6) 0.0223(6) 0.0170(6) -0.0022(5) 0.0035(4) -0.0048(5)
C22 0.0188(6) 0.0208(6) 0.0152(6) -0.0029(5) 0.0017(5) 0.0015(5)
C23 0.0151(5) 0.0154(6) 0.0173(6) -0.0005(4) -0.0015(4) 0.0010(5)
C24 0.0129(5) 0.0126(5) 0.0141(5) -0.0005(4) -0.0007(4) -0.0018(4)

loop_
_atom_type_symbol
_atom_type_description
_atom_type_scat_dispersion_real
_atom_type_scat_dispersion_imag
_atom_type_scat_source
C C 0.0033 0.0016 'International Tables Vol C Tables 4.2.6.8 and 6.1.1.4'
H H 0.0000 0.0000 'International Tables Vol C Tables 4.2.6.8 and 6.1.1.4'
O O 0.0106 0.0060 'International Tables Vol C Tables 4.2.6.8 and 6.1.1.4'
Si Si 0.0817 0.0704 'International Tables Vol C Tables 4.2.6.8 and 6.1.1.4'

loop_
_geom_angle_atom_site_label_1
_geom_angle_atom_site_label_2
_geom_angle_atom_site_label_3
_geom_angle
_geom_angle_publ_flag
C12 Si1 C13 115.69(6) y
C12 Si1 C1 100.57(6) y
C13 Si1 C1 114.41(5) y
C12 Si1 C24 111.85(5) y
C13 Si1 C24 100.31(6) y
C1 Si1 C24 114.70(5) y
C6 O1 C7 125.07(9) ?
C19 O2 C18 124.50(10) ?
C6 C1 C2 116.80(10) ?
C6 C1 Si1 121.34(9) ?
C2 C1 Si1 121.90(9) ?
C3 C2 C1 122.20(10) ?
C3 C2 H2 118.9 ?
C1 C2 H2 118.9 ?
C2 C3 C4 119.40(10) ?
C2 C3 H3 120.3 ?
C4 C3 H3 120.3 ?
C5 C4 C3 120.30(10) ?
C5 C4 H4 119.9 ?
C3 C4 H4 119.9 ?
C4 C5 C6 119.66(11) ?
C4 C5 H5 120.2 ?
C6 C5 H5 120.2 ?
O1 C6 C1 125.50(10) ?
O1 C6 C5 112.70(10) ?
C1 C6 C5 121.70(10) ?
O1 C7 C8 113.10(10) ?
O1 C7 C12 125.30(10) ?
C8 C7 C12 121.60(10) ?
C9 C8 C7 119.60(10) ?
C9 C8 H8 120.2 ?
C7 C8 H8 120.2 ?
C8 C9 C10 120.40(10) ?
C8 C9 H9 119.8 ?
C10 C9 H9 119.8 ?
C11 C10 C9 119.20(10) ?
C11 C10 H10 120.4 ?
C9 C10 H10 120.4 ?
C10 C11 C12 122.40(10) ?
C10 C11 H11 118.8 ?
C12 C11 H11 118.8 ?
C7 C12 C11 116.80(10) ?
C7 C12 Si1 121.41(9) ?
C11 C12 Si1 121.70(9) ?
C18 C13 C14 116.60(10) ?
C18 C13 Si1 121.32(9) ?
C14 C13 Si1 122.01(9) ?
C15 C14 C13 122.20(10) ?
C15 C14 H14 118.9 ?
C13 C14 H14 118.9 ?
C14 C15 C16 119.30(10) ?
C14 C15 H15 120.3 ?
C16 C15 H15 120.3 ?
C17 C16 C15 120.30(10) ?
C17 C16 H16 119.8 ?
C15 C16 H16 119.8 ?
C16 C17 C18 119.60(10) ?
C16 C17 H17 120.2 ?
C18 C17 H17 120.2 ?
O2 C18 C13 125.70(10) ?
O2 C18 C17 112.30(10) ?
C13 C18 C17 122.00(10) ?
O2 C19 C24 125.30(10) ?
O2 C19 C20 112.70(10) ?
C24 C19 C20 122.00(10) ?
C21 C20 C19 119.70(10) ?
C21 C20 H20 120.2 ?
C19 C20 H20 120.2 ?
C20 C21 C22 120.30(10) ?
C20 C21 H21 119.9 ?
C22 C21 H21 119.9 ?
C23 C22 C21 119.10(10) ?
C23 C22 H22 120.5 ?
C21 C22 H22 120.5 ?
C22 C23 C24 122.70(10) ?
C22 C23 H23 118.7 ?
C24 C23 H23 118.7 ?
C19 C24 C23 116.40(10) ?
C19 C24 Si1 121.43(9) ?
C23 C24 Si1 122.12(9) ?

loop_
_geom_bond_atom_site_label_1
_geom_bond_atom_site_label_2
_geom_bond_distance
_geom_bond_publ_flag
Si1 C12 1.8470(10) y
Si1 C13 1.8500(10) y
Si1 C1 1.8520(10) y
Si1 C24 1.8570(10) y
O1 C6 1.3820(10) ?
O1 C7 1.3820(10) ?
O2 C19 1.383(2) ?
O2 C18 1.385(2) ?
C1 C6 1.399(2) ?
C1 C2 1.410(2) ?
C2 C3 1.384(2) ?
C2 H2 0.9500 ?
C3 C4 1.396(2) ?
C3 H3 0.9500 ?
C4 C5 1.382(2) ?
C4 H4 0.9500 ?
C5 C6 1.401(2) ?
C5 H5 0.9500 ?
C7 C8 1.397(2) ?
C7 C12 1.401(2) ?
C8 C9 1.386(2) ?
C8 H8 0.9500 ?
C9 C10 1.392(2) ?
C9 H9 0.9500 ?
C10 C11 1.382(2) ?
C10 H10 0.9500 ?
C11 C12 1.408(2) ?
C11 H11 0.9500 ?
C13 C18 1.394(2) ?
C13 C14 1.412(2) ?
C14 C15 1.385(2) ?
C14 H14 0.9500 ?
C15 C16 1.395(2) ?
C15 H15 0.9500 ?
C16 C17 1.381(2) ?
C16 H16 0.9500 ?
C17 C18 1.399(2) ?
C17 H17 0.9500 ?
C19 C24 1.397(2) ?
C19 C20 1.399(2) ?
C20 C21 1.383(2) ?
C20 H20 0.9500 ?
C21 C22 1.394(2) ?
C21 H21 0.9500 ?
C22 C23 1.386(2) ?
C22 H22 0.9500 ?
C23 C24 1.407(2) ?
C23 H23 0.9500 ?

loop_
_cod_related_entry_id
_cod_related_entry_database
_cod_related_entry_code
1 ChemSpider 21121144
